data_4108432
loop_
_publ_author_name
'Xuechen Li'
'Yu Yuan'
'William F. Berkowitz'
'Louis J. Todaro'
'Samuel J. Danishefsky'

_publ_section_title
;
 On the Two-Component Microwave-Mediated Reaction of Isonitriles with
 Carboxylic Acids: Regarding Alleged Formimidate Carboxylate Mixed
 Anhydrides
;
_journal_name_full 'Journal of the American Chemical Society'
_journal_page_first 13222
_journal_page_last 13224
_journal_paper_doi 10.1021/ja8047078
_journal_volume 130
_journal_year 2008
_chemical_formula_sum 'C14 H18 N2 O5'
_chemical_formula_weight 294.30
_chemical_name_systematic
;
 ?
;
_space_group_IT_number 14
_symmetry_cell_setting monoclinic
_symmetry_space_group_name_Hall '-P 2ybc'
_symmetry_space_group_name_H-M 'P 1 21/c 1'
_atom_sites_solution_hydrogens geom
_atom_sites_solution_primary direct
_atom_sites_solution_secondary difmap
_audit_creation_method SHELXL-97
_cell_angle_alpha 90.00
_cell_angle_beta 97.55(3)
_cell_angle_gamma 90.00
_cell_formula_units_Z 4
_cell_length_a 11.439(2)
_cell_length_b 11.760(2)
_cell_length_c 10.777(2)
_cell_measurement_reflns_used 2410
_cell_measurement_temperature 100(2)
_cell_measurement_theta_max 27.48
_cell_measurement_theta_min 2.99
_cell_volume 1437.2(5)
_computing_cell_refinement 'Bruker XSCANS'
_computing_data_collection 'Bruker XSCANS'
_computing_data_reduction 'Bruker SHELXTL'
_computing_molecular_graphics 'Bruker SHELXTL'
_computing_publication_material 'Bruker SHELXTL'
_computing_structure_refinement 'SHELXL-97 (Sheldrick, 1997)'
_computing_structure_solution 'SHELXS-97 (Sheldrick, 1990)'
_diffrn_ambient_temperature 100(2)
_diffrn_measured_fraction_theta_full 0.996
_diffrn_measured_fraction_theta_max 0.996
_diffrn_measurement_device_type 'Bruker-Nonius KappaCCD'
_diffrn_measurement_method '\w scans'
_diffrn_radiation_monochromator graphite
_diffrn_radiation_source 'fine-focus sealed tube'
_diffrn_radiation_type MoK\a
_diffrn_radiation_wavelength 0.71073
_diffrn_reflns_av_R_equivalents 0.0354
_diffrn_reflns_av_sigmaI/netI 0.0547
_diffrn_reflns_limit_h_max 14
_diffrn_reflns_limit_h_min -14
_diffrn_reflns_limit_k_max 15
_diffrn_reflns_limit_k_min -12
_diffrn_reflns_limit_l_max 13
_diffrn_reflns_limit_l_min -13
_diffrn_reflns_number 5290
_diffrn_reflns_theta_full 27.48
_diffrn_reflns_theta_max 27.48
_diffrn_reflns_theta_min 2.99
_exptl_absorpt_coefficient_mu 0.104
_exptl_absorpt_correction_T_max 0.9948
_exptl_absorpt_correction_T_min 0.9744
_exptl_absorpt_correction_type none
_exptl_crystal_density_diffrn 1.360
_exptl_crystal_F_000 624
_exptl_crystal_size_max 0.25
_exptl_crystal_size_mid 0.15
_exptl_crystal_size_min 0.05
_refine_diff_density_max 0.228
_refine_diff_density_min -0.332
_refine_diff_density_rms 0.051
_refine_ls_extinction_method none
_refine_ls_goodness_of_fit_ref 1.039
_refine_ls_hydrogen_treatment constr
_refine_ls_matrix_type full
_refine_ls_number_parameters 191
_refine_ls_number_reflns 3282
_refine_ls_number_restraints 0
_refine_ls_restrained_S_all 1.039
_refine_ls_R_factor_all 0.0743
_refine_ls_R_factor_gt 0.0487
_refine_ls_shift/su_max 0.000
_refine_ls_shift/su_mean 0.000
_refine_ls_structure_factor_coef Fsqd
_refine_ls_weighting_details 'calc w=1/[\s^2^(Fo^2^)+(0.0463P)^2^+0.5416P] where P=(Fo^2^+2Fc^2^)/3'
_refine_ls_weighting_scheme calc
_refine_ls_wR_factor_gt 0.1048
_refine_ls_wR_factor_ref 0.1171
_reflns_number_gt 2410
_reflns_number_total 3282
_reflns_threshold_expression >2sigma(I)
_cod_data_source_file ja8047078_si_002.cif
_cod_data_source_block x1639l
_cod_database_code 4108432

loop_
_symmetry_equiv_pos_as_xyz
'x, y, z'
'-x, y+1/2, -z+1/2'
'-x, -y, -z'
'x, -y-1/2, z-1/2'

loop_
_atom_site_label
_atom_site_type_symbol
_atom_site_fract_x
_atom_site_fract_y
_atom_site_fract_z
_atom_site_U_iso_or_equiv
_atom_site_adp_type
_atom_site_occupancy
_atom_site_symmetry_multiplicity
_atom_site_calc_flag
_atom_site_refinement_flags
O7 O 0.59515(10) 0.22576(10) 0.39433(10) 0.0232(3) Uani 1 1 d .
O11 O 0.47920(11) 0.34073(10) 0.53337(11) 0.0237(3) Uani 1 1 d .
H11A H 0.5120 0.2947 0.4894 0.036 Uiso 1 1 calc R
O10 O 0.41285(10) 0.18056(10) 0.61203(10) 0.0216(3) Uani 1 1 d .
O13 O 0.17603(11) 0.22691(10) 0.96008(11) 0.0255(3) Uani 1 1 d .
O14 O 0.12616(12) 0.39440(11) 1.01774(12) 0.0308(3) Uani 1 1 d .
N1 N 0.65950(12) 0.05554(12) 0.33382(12) 0.0191(3) Uani 1 1 d .
H1A H 0.6559 -0.0188 0.3423 0.023 Uiso 1 1 calc R
N13 N 0.17638(12) 0.33093(12) 0.95168(12) 0.0202(3) Uani 1 1 d .
C1 C 0.73753(14) 0.10313(14) 0.24877(14) 0.0175(3) Uani 1 1 d .
H1B H 0.6928 0.1636 0.1973 0.021 Uiso 1 1 calc R
C2 C 0.84775(15) 0.15770(15) 0.31954(15) 0.0213(4) Uani 1 1 d .
H2A H 0.8936 0.0999 0.3722 0.026 Uiso 1 1 calc R
H2B H 0.8248 0.2186 0.3750 0.026 Uiso 1 1 calc R
C3 C 0.92347(16) 0.20765(15) 0.22623(16) 0.0246(4) Uani 1 1 d .
H3A H 0.8794 0.2694 0.1783 0.030 Uiso 1 1 calc R
H3B H 0.9961 0.2408 0.2724 0.030 Uiso 1 1 calc R
C4 C 0.95682(16) 0.11751(16) 0.13599(17) 0.0284(4) Uani 1 1 d .
H4A H 1.0078 0.0597 0.1828 0.034 Uiso 1 1 calc R
H4B H 1.0020 0.1532 0.0740 0.034 Uiso 1 1 calc R
C5 C 0.84693(16) 0.06012(16) 0.06804(16) 0.0267(4) Uani 1 1 d .
H5A H 0.8709 -0.0018 0.0145 0.032 Uiso 1 1 calc R
H5B H 0.8009 0.1162 0.0132 0.032 Uiso 1 1 calc R
C6 C 0.76966(15) 0.01125(15) 0.16046(15) 0.0214(4) Uani 1 1 d .
H6A H 0.6969 -0.0211 0.1139 0.026 Uiso 1 1 calc R
H6B H 0.8125 -0.0507 0.2093 0.026 Uiso 1 1 calc R
C7 C 0.59503(14) 0.12017(14) 0.39759(15) 0.0195(4) Uani 1 1 d .
H7A H 0.5452 0.0839 0.4494 0.023 Uiso 1 1 calc R
C10 C 0.41894(14) 0.28414(14) 0.60890(14) 0.0180(3) Uani 1 1 d .
C11 C 0.35897(14) 0.36046(14) 0.69175(14) 0.0172(3) Uani 1 1 d .
C12 C 0.29579(14) 0.31142(14) 0.77998(14) 0.0181(4) Uani 1 1 d .
H12A H 0.2904 0.2311 0.7873 0.022 Uiso 1 1 calc R
C13 C 0.24134(14) 0.38242(14) 0.85642(14) 0.0187(4) Uani 1 1 d .
C14 C 0.24556(15) 0.49982(15) 0.84846(15) 0.0214(4) Uani 1 1 d .
H14A H 0.2058 0.5464 0.9015 0.026 Uiso 1 1 calc R
C15 C 0.30947(15) 0.54752(14) 0.76081(15) 0.0224(4) Uani 1 1 d .
H15A H 0.3144 0.6279 0.7538 0.027 Uiso 1 1 calc R
C16 C 0.36620(15) 0.47818(14) 0.68331(15) 0.0200(4) Uani 1 1 d .
H16A H 0.4104 0.5114 0.6240 0.024 Uiso 1 1 calc R

loop_
_atom_site_aniso_label
_atom_site_aniso_U_11
_atom_site_aniso_U_22
_atom_site_aniso_U_33
_atom_site_aniso_U_23
_atom_site_aniso_U_13
_atom_site_aniso_U_12
O7 0.0263(7) 0.0185(7) 0.0265(6) 0.0014(5) 0.0106(5) 0.0014(5)
O11 0.0272(7) 0.0186(6) 0.0279(6) -0.0009(5) 0.0131(5) 0.0002(5)
O10 0.0259(7) 0.0152(6) 0.0245(6) -0.0006(5) 0.0060(5) 0.0002(5)
O13 0.0331(7) 0.0175(7) 0.0276(6) 0.0004(5) 0.0100(5) -0.0027(5)
O14 0.0357(8) 0.0270(7) 0.0331(7) -0.0067(6) 0.0175(6) 0.0003(6)
N1 0.0216(7) 0.0155(7) 0.0211(7) 0.0016(6) 0.0054(6) -0.0004(6)
N13 0.0208(7) 0.0197(8) 0.0203(7) -0.0026(6) 0.0041(6) -0.0005(6)
C1 0.0187(8) 0.0163(8) 0.0180(8) 0.0015(6) 0.0045(6) -0.0007(6)
C2 0.0218(9) 0.0197(9) 0.0225(8) -0.0013(7) 0.0033(7) -0.0009(7)
C3 0.0210(9) 0.0214(9) 0.0320(9) 0.0004(7) 0.0058(7) -0.0014(7)
C4 0.0259(10) 0.0258(10) 0.0365(10) 0.0036(8) 0.0149(8) 0.0005(8)
C5 0.0341(10) 0.0235(10) 0.0250(9) -0.0010(7) 0.0126(7) 0.0021(8)
C6 0.0255(9) 0.0172(9) 0.0221(8) -0.0012(7) 0.0054(7) -0.0004(7)
C7 0.0196(9) 0.0207(9) 0.0191(8) 0.0024(7) 0.0056(6) -0.0011(7)
C10 0.0173(8) 0.0184(9) 0.0182(8) 0.0005(7) 0.0014(6) -0.0009(7)
C11 0.0160(8) 0.0184(9) 0.0168(7) -0.0003(6) 0.0002(6) -0.0001(6)
C12 0.0186(8) 0.0148(8) 0.0205(8) 0.0003(6) 0.0012(6) -0.0003(6)
C13 0.0191(8) 0.0206(9) 0.0159(7) 0.0002(7) 0.0007(6) -0.0025(7)
C14 0.0244(9) 0.0192(9) 0.0201(8) -0.0024(7) 0.0009(7) 0.0021(7)
C15 0.0291(9) 0.0147(8) 0.0229(8) 0.0004(7) 0.0019(7) 0.0008(7)
C16 0.0226(9) 0.0181(9) 0.0190(8) 0.0030(7) 0.0016(6) -0.0010(7)

loop_
_atom_type_symbol
_atom_type_description
_atom_type_scat_dispersion_real
_atom_type_scat_dispersion_imag
_atom_type_scat_source
C C 0.0033 0.0016 'International Tables Vol C Tables 4.2.6.8 and 6.1.1.4'
H H 0.0000 0.0000 'International Tables Vol C Tables 4.2.6.8 and 6.1.1.4'
N N 0.0061 0.0033 'International Tables Vol C Tables 4.2.6.8 and 6.1.1.4'
O O 0.0106 0.0060 'International Tables Vol C Tables 4.2.6.8 and 6.1.1.4'

loop_
_geom_angle_atom_site_label_1
_geom_angle_atom_site_label_2
_geom_angle_atom_site_label_3
_geom_angle
C7 N1 C1 122.26(14)
O14 N13 O13 123.93(14)
O14 N13 C13 118.16(14)
O13 N13 C13 117.90(13)
N1 C1 C6 109.68(13)
N1 C1 C2 112.18(13)
C6 C1 C2 111.14(14)
C1 C2 C3 109.58(13)
C4 C3 C2 111.37(14)
C3 C4 C5 110.80(15)
C4 C5 C6 111.35(14)
C1 C6 C5 110.47(14)
O7 C7 N1 124.10(16)
O10 C10 O11 123.97(15)
O10 C10 C11 123.39(15)
O11 C10 C11 112.64(14)
C16 C11 C12 119.84(15)
C16 C11 C10 121.52(15)
C12 C11 C10 118.63(15)
C13 C12 C11 118.23(15)
C12 C13 C14 123.03(16)
C12 C13 N13 118.44(15)
C14 C13 N13 118.53(15)
C13 C14 C15 118.13(16)
C14 C15 C16 120.15(16)
C15 C16 C11 120.60(16)

loop_
_geom_bond_atom_site_label_1
_geom_bond_atom_site_label_2
_geom_bond_distance
O7 C7 1.242(2)
O11 C10 1.315(2)
O10 C10 1.221(2)
O13 N13 1.2266(18)
O14 N13 1.2254(18)
N1 C7 1.314(2)
N1 C1 1.471(2)
N13 C13 1.474(2)
C1 C6 1.517(2)
C1 C2 1.527(2)
C2 C3 1.528(2)
C3 C4 1.521(3)
C4 C5 1.526(3)
C5 C6 1.528(2)
C10 C11 1.495(2)
C11 C16 1.390(2)
C11 C12 1.393(2)
C12 C13 1.378(2)
C13 C14 1.384(2)
C14 C15 1.387(2)
C15 C16 1.388(2)
